data_4031426
loop_
_publ_author_name
'Cradwick, P.D.'
'de Endredy, A.S.'

_publ_section_title
;
 Crystal Structure of Aluminium Iodate-Hydrogen Iodate-Water (1/1/6) and
 Preparation of Anhydrous Aluminium Iodate
;
_journal_name_full
;
Journal of the Chemical Society. Dalton Transactions, Inorganic Chemistry 
(1972-)
;
_journal_page_first 146
_journal_page_last 149
_journal_volume 1977
_journal_year 1977
_chemical_formula_sum 'Al H14 I5 O21'
_chemical_name_systematic 'Al H2 (I O3)5 (H2 O)6'
_space_group_IT_number 173
_symmetry_space_group_name_Hall 'P 6c'
_symmetry_space_group_name_H-M 'P 63'
_cell_angle_alpha 90
_cell_angle_beta 90
_cell_angle_gamma 120
_cell_formula_units_Z 6
_cell_length_a 16.107
_cell_length_b 16.107
_cell_length_c 12.378
_cell_volume 2781.060
_citation_journal_id_ASTM JCDTBI
_cod_data_source_file Cradwick_JCDTBI_1977_127.cif
_cod_data_source_block H14Al1I5O21
_cod_original_cell_volume 2781.061
_cod_original_formula_sum 'H14 Al1 I5 O21'
_cod_database_code 4031426

loop_
_symmetry_equiv_pos_as_xyz
x,y,z
x-y,x,z+1/2
-y,x-y,z
-x,-y,z+1/2
-x+y,-x,z
y,-x+y,z+1/2

loop_
_atom_site_label
_atom_site_type_symbol
_atom_site_fract_x
_atom_site_fract_y
_atom_site_fract_z
_atom_site_occupancy
_atom_site_U_iso_or_equiv
I5 I+5 0.3188 0.339 0.0108 1 0.0
O18 O-2 0.4471 0.1167 0.3131 1 0.0
I2 I+5 0.5005 0.554 0.25 1 0.0
O7 O-2 0.4325 0.3283 0.579 1 0.0
O20 O-2 0.4421 0.4411 0.0363 1 0.0
O21 O-2 0.2696 0.35 0.1341 1 0.0
O5 O-2 0.2926 0.5556 0.0547 1 0.0
O13 O-2 -0.0042 0.2227 0.3098 1 0.0
O9 O-2 0.2359 0.22 0.5783 1 0.0
O15 O-2 0.1838 0.305 0.3766 1 0.0
O12 O-2 0.5665 0.6671 0.3211 1 0.0
O1 O-2 0.6168 0.2211 0.0523 1 0.0
Al2 Al+3 0 0 -0.0328 1 0.0
O17 O-2 0.4955 0.2884 0.2156 1 0.0
Al1 Al+3 0.3333 0.6666 -0.5323 1 0.0
O11 O-2 0.4612 0.477 0.3688 1 0.0
I4 I+5 0.3993 0.1658 0.2159 1 0.0
O3 O-2 0.1115 0.0654 0.0528 1 0.0
O2 O-2 0.7162 0.4454 -0.1183 1 0.0
I3 I+5 0.1117 0.2764 0.2464 1 0.0
O19 O-2 0.3352 0.2384 0.0397 1 0.0
O16 O-2 0.43 0.1225 0.0987 1 0.0
O8 O-2 0.3418 0.209 0.4065 1 0.0
O14 O-2 0.1148 0.1682 0.2203 1 0.0
O6 O-2 0.401 0.6237 -0.1147 1 0.0
O10 O-2 0.3925 0.5572 0.2223 1 0.0
Al3 Al+3 0.3333 0.6666 -0.0302 1 0.0
O4 O-2 0.0464 0.111 -0.1159 1 0.0
I1 I+5 0.3342 0.2969 0.4858 1 0.0
